data_1551487
loop_
_publ_author_name
'Lorenzo Meazza'
'Jonathan A. Foster'
'Katharina Fucke'
'Pierangelo Metrangolo'
'Giuseppe Resnati'
'Jonathan W. Steed'

_publ_section_title
;
 Halogen-bonding-triggered supramolecular gel formation
;
_journal_name_full 'Nature Chemistry'
_journal_page_first 42
_journal_page_last 47
_journal_paper_doi 10.1038/nchem.1496
_journal_volume 5
_journal_year 2013
_chemical_formula_moiety 'C6 F4 I2, C16 H20 N6 O2'
_chemical_formula_sum 'C22 H20 F4 I2 N6 O2'
_chemical_formula_weight 730.25
_space_group_crystal_system monoclinic
_space_group_IT_number 14
_space_group_name_Hall '-P 2ybc'
_space_group_name_H-M_alt 'P 1 21/c 1'
_cell_angle_alpha 90
_cell_angle_beta 91.188(3)
_cell_angle_gamma 90
_cell_formula_units_Z 2
_cell_length_a 4.6214(7)
_cell_length_b 9.4623(15)
_cell_length_c 28.332(5)
_cell_measurement_reflns_used 6351
_cell_measurement_temperature 120
_cell_measurement_theta_max 32.6493
_cell_measurement_theta_min 2.5834
_cell_volume 1238.7(3)
_computing_molecular_graphics
;
O. V. Dolomanov, L. J. Bourhis, R. J. Gildea, J. A. K. Howard and H. Puschmann,
OLEX2: a complete structure solution, refinement and analysis program.
J. Appl. Cryst. (2009). 42, 339-341.
;
_computing_publication_material
;
O. V. Dolomanov, L. J. Bourhis, R. J. Gildea, J. A. K. Howard and H. Puschmann,
OLEX2: a complete structure solution, refinement and analysis program.
J. Appl. Cryst. (2009). 42, 339-341.
;
_computing_structure_refinement
;
olex2.refine (L.J. Bourhis, O.V. Dolomanov, R.J. Gildea, J.A.K. Howard,
H. Puschmann, in preparation, 2011)
;
_diffrn_ambient_temperature 120
_diffrn_detector_area_resol_mean 16.1511
_diffrn_measured_fraction_theta_full 0.952
_diffrn_measured_fraction_theta_max 0.952
_diffrn_measurement_details
;
#__ type_ start__ end____ width___ exp.time_
  1 omega  -65.00  -15.00   1.0000   20.0000
omega____ theta____ kappa____ phi______ frames
    -      -26.3849  -57.0000    0.0000 50

#__ type_ start__ end____ width___ exp.time_
  2 omega  -87.00   -1.00   1.0000   20.0000
omega____ theta____ kappa____ phi______ frames
    -      -26.3849  -38.0000   90.0000 86

#__ type_ start__ end____ width___ exp.time_
  3 omega  -69.00  -35.00   1.0000   20.0000
omega____ theta____ kappa____ phi______ frames
    -      -26.3849   19.0000  -60.0000 34

#__ type_ start__ end____ width___ exp.time_
  4 omega  -26.00   42.00   1.0000   20.0000
omega____ theta____ kappa____ phi______ frames
    -      -26.3849   19.0000  -60.0000 68

#__ type_ start__ end____ width___ exp.time_
  5 omega   77.00  103.00   1.0000   20.0000
omega____ theta____ kappa____ phi______ frames
    -       27.0099  179.0000 -150.0000 26

#__ type_ start__ end____ width___ exp.time_
  6 omega  -95.00   -5.00   1.0000   20.0000
omega____ theta____ kappa____ phi______ frames
    -      -26.3849  -57.0000   30.0000 90

#__ type_ start__ end____ width___ exp.time_
  7 omega  -48.00   42.00   1.0000   20.0000
omega____ theta____ kappa____ phi______ frames
    -      -26.3849   57.0000 -180.0000 90

#__ type_ start__ end____ width___ exp.time_
  8 omega  -99.00   18.00   1.0000   20.0000
omega____ theta____ kappa____ phi______ frames
    -      -26.3849  -19.0000 -180.0000 117

#__ type_ start__ end____ width___ exp.time_
  9 omega -103.00  -78.00   1.0000   20.0000
omega____ theta____ kappa____ phi______ frames
    -      -26.3849 -179.0000 -120.0000 25

#__ type_ start__ end____ width___ exp.time_
 10 omega   56.00  103.00   1.0000   20.0000
omega____ theta____ kappa____ phi______ frames
    -       27.0099  179.0000  150.0000 47

#__ type_ start__ end____ width___ exp.time_
 11 omega   -3.00   97.00   1.0000   20.0000
omega____ theta____ kappa____ phi______ frames
    -       27.0099   77.0000  -60.0000 100

#__ type_ start__ end____ width___ exp.time_
 12 omega   47.00  103.00   1.0000   20.0000
omega____ theta____ kappa____ phi______ frames
    -       27.0099 -169.0000  -31.0000 56

#__ type_ start__ end____ width___ exp.time_
 13 omega   56.00  103.00   1.0000   20.0000
omega____ theta____ kappa____ phi______ frames
    -       27.0099  179.0000   90.0000 47
;
_diffrn_measurement_device_type 'Xcalibur, Sapphire3, Gemini ultra'
_diffrn_measurement_method '\w scans'
_diffrn_orient_matrix_UB_11 -0.0034495000
_diffrn_orient_matrix_UB_12 -0.0310782000
_diffrn_orient_matrix_UB_13 -0.0228055000
_diffrn_orient_matrix_UB_21 0.0638635000
_diffrn_orient_matrix_UB_22 0.0616337000
_diffrn_orient_matrix_UB_23 -0.0094678000
_diffrn_orient_matrix_UB_31 0.1396256000
_diffrn_orient_matrix_UB_32 -0.0289004000
_diffrn_orient_matrix_UB_33 0.0043232000
_diffrn_radiation_monochromator graphite
_diffrn_radiation_type 'Mo K\a'
_diffrn_radiation_wavelength 0.7107
_diffrn_reflns_av_R_equivalents 0.0490
_diffrn_reflns_av_unetI/netI 0.0351
_diffrn_reflns_limit_h_max 6
_diffrn_reflns_limit_h_min -6
_diffrn_reflns_limit_k_max 13
_diffrn_reflns_limit_k_min -14
_diffrn_reflns_limit_l_max 41
_diffrn_reflns_limit_l_min -40
_diffrn_reflns_number 24747
_diffrn_reflns_theta_full 32.56
_diffrn_reflns_theta_max 32.56
_diffrn_reflns_theta_min 2.59
_diffrn_source 'Enhance (Mo) X-ray Source'
_diffrn_source_current n/a
_diffrn_source_voltage n/a
_exptl_absorpt_coefficient_mu 2.602
_exptl_absorpt_correction_T_max 0.928
_exptl_absorpt_correction_T_min 0.616
_exptl_absorpt_correction_type analytical
_exptl_absorpt_process_details
;
CrysAlisPro, Agilent Technologies,
Version 1.171.35.15 (release 03-08-2011 CrysAlis171 .NET)
(compiled Aug  3 2011,13:03:54)
Analytical numeric absorption correction using a multifaceted crystal
			model based on expressions derived by R.C. Clark & J.S. Reid.
(Clark, R. C. & Reid, J. S. (1995). Acta Cryst. A51, 887-897)
;
_exptl_crystal_colour 'clear light colourless'
_exptl_crystal_colour_lustre clear
_exptl_crystal_colour_modifier light
_exptl_crystal_colour_primary colourless
_exptl_crystal_density_diffrn 1.9578
_exptl_crystal_density_method 'not measured'
_exptl_crystal_description prism
_exptl_crystal_F_000 704
_exptl_crystal_size_max 0.7121
_exptl_crystal_size_mid 0.1213
_exptl_crystal_size_min 0.0594
_refine_diff_density_max 1.510095
_refine_diff_density_min -2.082888
_refine_diff_density_rms 0.252296
_refine_ls_d_res_high 0.660276
_refine_ls_d_res_low 7.867876
_refine_ls_goodness_of_fit_ref 1.281629
_refine_ls_hydrogen_treatment mixed
_refine_ls_matrix_type full
_refine_ls_number_constraints 14
_refine_ls_number_parameters 170
_refine_ls_number_reflns 4264
_refine_ls_number_restraints 0
_refine_ls_restrained_S_all 1.281629
_refine_ls_R_factor_all 0.051855
_refine_ls_R_factor_gt 0.043799
_refine_ls_shift/su_max 0.0712
_refine_ls_shift/su_mean 0.0019
_refine_ls_structure_factor_coef Fsqd
_refine_ls_weighting_details 'w=1/[\s^2^(Fo^2^)+(0.0154P)^2^+1.4898P] where P=(Fo^2^+2Fc^2^)/3'
_refine_ls_weighting_scheme calc
_refine_ls_wR_factor_ref 0.070696
_reflns_Friedel_coverage 0.0
_reflns_limit_h_max 6
_reflns_limit_h_min -6
_reflns_limit_k_max 14
_reflns_limit_k_min 0
_reflns_limit_l_max 41
_reflns_limit_l_min 0
_reflns_number_gt 3827
_reflns_number_total 4264
_reflns_threshold_expression I>=2u(I)
_cod_data_source_file nchem.1496-s3.cif
_cod_data_source_block ld4820
_cod_database_code 1551487

loop_
_space_group_symop_id
_space_group_symop_operation_xyz
1 x,y,z
2 -x,y+1/2,-z+1/2
3 -x,-y,-z
4 x,-y-1/2,z-1/2

loop_
_atom_site_label
_atom_site_type_symbol
_atom_site_fract_x
_atom_site_fract_y
_atom_site_fract_z
_atom_site_U_iso_or_equiv
_atom_site_adp_type
_atom_site_occupancy
_atom_site_refinement_flags_posn
I1S I 0.43602(4) 0.34305(2) 0.111979(6) 0.02086(6) Uani 1.000000 .
O1 O 0.0706(4) 0.3342(2) 0.35950(7) 0.0154(4) Uani 1.000000 .
F1S F 0.0996(4) 0.29493(19) 0.01302(6) 0.0237(4) Uani 1.000000 .
F2S F 0.1487(4) 0.41052(19) -0.07212(6) 0.0238(4) Uani 1.000000 .
N3 N 0.4965(5) 0.3781(3) 0.39829(8) 0.0170(5) Uani 1.000000 .
C7 C 0.3579(6) 0.4463(3) 0.43774(9) 0.0150(5) Uani 1.000000 .
H7a H 0.2822(6) 0.5397(3) 0.42768(9) 0.0180(6) Uiso 1.000000 R
H7b H 0.1925(6) 0.3881(3) 0.44798(9) 0.0180(6) Uiso 1.000000 R
C6 C 0.3379(5) 0.3275(3) 0.36137(9) 0.0124(5) Uani 1.000000 .
C5 C 0.4581(6) 0.2582(3) 0.24049(9) 0.0168(5) Uani 1.000000 .
H5 H 0.6089(6) 0.3263(3) 0.23944(9) 0.0201(6) Uiso 1.000000 R
C2S C 0.3015(6) 0.3965(3) 0.00725(10) 0.0183(5) Uani 1.000000 .
N2 N 0.4963(5) 0.2701(3) 0.32574(8) 0.0168(5) Uani 1.000000 .
C3S C 0.3259(6) 0.4559(3) -0.03693(10) 0.0182(5) Uani 1.000000 .
C1 C 0.1380(7) 0.1143(3) 0.20133(11) 0.0227(6) Uani 1.000000 .
H1 H 0.0568(7) 0.0796(3) 0.17251(11) 0.0272(7) Uiso 1.000000 R
N1 N 0.3486(5) 0.2100(3) 0.19957(8) 0.0209(5) Uani 1.000000 .
C4 C 0.3648(5) 0.2146(3) 0.28460(9) 0.0133(5) Uani 1.000000 .
C1S C 0.4739(6) 0.4383(3) 0.04547(10) 0.0186(5) Uani 1.000000 .
C8 C 0.5709(6) 0.4653(3) 0.47875(9) 0.0156(5) Uani 1.000000 .
H8a H 0.6494(6) 0.3720(3) 0.48822(9) 0.0187(6) Uiso 1.000000 R
H8b H 0.7344(6) 0.5247(3) 0.46849(9) 0.0187(6) Uiso 1.000000 R
C3 C 0.1467(6) 0.1132(3) 0.28598(10) 0.0176(5) Uani 1.000000 .
H3a H 0.0782(6) 0.0791(3) 0.31525(10) 0.0211(6) Uiso 1.000000 R
C2 C 0.0320(6) 0.0632(3) 0.24347(11) 0.0211(6) Uani 1.000000 .
H2a H -0.1178(6) -0.0056(3) 0.24326(11) 0.0253(7) Uiso 1.000000 R
H3 H 0.678(8) 0.375(4) 0.3987(13) 0.024(9) Uiso 1.000000 .
H2 H 0.677(8) 0.281(4) 0.3271(12) 0.024(9) Uiso 1.000000 .

loop_
_atom_site_aniso_label
_atom_site_aniso_U_11
_atom_site_aniso_U_22
_atom_site_aniso_U_33
_atom_site_aniso_U_12
_atom_site_aniso_U_13
_atom_site_aniso_U_23
I1S 0.02410(10) 0.02249(10) 0.01600(9) 0.00363(8) 0.00091(6) -0.00056(8)
O1 0.0087(8) 0.0223(10) 0.0153(8) -0.0007(7) -0.0001(6) -0.0014(8)
F1S 0.0245(9) 0.0213(9) 0.0254(9) -0.0057(7) -0.0005(7) -0.0010(7)
F2S 0.0269(9) 0.0248(9) 0.0196(8) -0.0014(7) -0.0062(7) -0.0041(7)
N3 0.0080(10) 0.0305(14) 0.0126(10) 0.0010(9) 0.0004(8) -0.0061(9)
C7 0.0111(12) 0.0206(13) 0.0134(11) 0.0008(10) 0.0011(9) -0.0027(10)
C6 0.0117(11) 0.0141(12) 0.0114(10) 0.0007(9) 0.0017(8) 0.0010(9)
C5 0.0180(13) 0.0164(13) 0.0160(12) -0.0016(10) 0.0016(10) -0.0026(10)
C2S 0.0198(14) 0.0159(12) 0.0192(13) 0.0012(11) 0.0014(10) -0.0018(11)
N2 0.0084(10) 0.0289(13) 0.0130(10) 0.0000(9) 0.0007(8) -0.0079(9)
C3S 0.0195(14) 0.0183(13) 0.0167(12) 0.0040(11) -0.0037(10) -0.0056(10)
C1 0.0245(15) 0.0210(14) 0.0223(14) 0.0010(12) -0.0065(11) -0.0091(11)
N1 0.0253(13) 0.0229(12) 0.0145(11) 0.0016(10) -0.0007(9) -0.0035(10)
C4 0.0117(12) 0.0160(12) 0.0122(11) 0.0025(10) -0.0008(9) -0.0031(10)
C1S 0.0206(14) 0.0180(13) 0.0172(13) 0.0038(11) 0.0023(10) -0.0037(10)
C8 0.0110(12) 0.0223(14) 0.0135(12) 0.0009(10) 0.0004(9) -0.0054(10)
C3 0.0152(13) 0.0170(12) 0.0207(13) 0.0006(10) 0.0014(10) -0.0017(10)
C2 0.0197(14) 0.0154(13) 0.0281(15) -0.0038(11) -0.0029(11) -0.0065(11)

loop_
_atom_type_symbol
_atom_type_scat_dispersion_real
_atom_type_scat_dispersion_imag
_atom_type_scat_source
_atom_type_scat_dispersion_source
C 0.00347 0.00161 'International Tables Volume C Table 6.1.1.4 (pp. 500-502)' 'Henke, Gullikson and Davis, At. Data and Nucl. Data Tables, 1993, 54, 2'
F 0.01794 0.01033 'International Tables Volume C Table 6.1.1.4 (pp. 500-502)' 'Henke, Gullikson and Davis, At. Data and Nucl. Data Tables, 1993, 54, 2'
I -0.41187 1.83264 'International Tables Volume C Table 6.1.1.4 (pp. 500-502)' 'Henke, Gullikson and Davis, At. Data and Nucl. Data Tables, 1993, 54, 2'
H 0.00000 0.00000 'International Tables Volume C Table 6.1.1.4 (pp. 500-502)' 'Henke, Gullikson and Davis, At. Data and Nucl. Data Tables, 1993, 54, 2'
O 0.01158 0.00611 'International Tables Volume C Table 6.1.1.4 (pp. 500-502)' 'Henke, Gullikson and Davis, At. Data and Nucl. Data Tables, 1993, 54, 2'
N 0.00653 0.00323 'International Tables Volume C Table 6.1.1.4 (pp. 500-502)' 'Henke, Gullikson and Davis, At. Data and Nucl. Data Tables, 1993, 54, 2'

loop_
_geom_angle_atom_site_label_1
_geom_angle_atom_site_label_2
_geom_angle_atom_site_label_3
_geom_angle
_geom_angle_site_symmetry_1
_geom_angle_site_symmetry_3
C6 N3 C7 120.8(2) . .
H3 N3 C7 117(2) . .
H3 N3 C6 122(2) . .
H7a C7 N3 109.52(15) . .
H7b C7 N3 109.52(15) . .
H7b C7 H7a 108.1 . .
C8 C7 N3 110.7(2) . .
C8 C7 H7a 109.52(16) . .
C8 C7 H7b 109.52(14) . .
N3 C6 O1 122.7(2) . .
N2 C6 O1 122.4(2) . .
N2 C6 N3 114.9(2) . .
N1 C5 H5 118.01(16) . .
C4 C5 H5 118.01(16) . .
C4 C5 N1 124.0(3) . .
C3S C2S F1S 118.0(3) . .
C1S C2S F1S 119.6(3) . .
C1S C2S C3S 122.4(3) . .
C4 N2 C6 122.0(2) . .
H2 N2 C6 118(2) . .
H2 N2 C4 120(2) . .
C2S C3S F2S 118.8(3) . .
C1S C3S F2S 119.9(3) 3_665 .
C1S C3S C2S 121.3(3) 3_665 .
N1 C1 H1 118.62(17) . .
C2 C1 H1 118.62(17) . .
C2 C1 N1 122.8(3) . .
C1 N1 C5 117.7(3) . .
N2 C4 C5 119.8(2) . .
C3 C4 C5 117.8(2) . .
C3 C4 N2 122.3(2) . .
C2S C1S I1S 121.4(2) . .
C3S C1S I1S 122.3(2) 3_665 .
C3S C1S C2S 116.3(3) 3_665 .
C8 C8 C7 111.8(3) 3_666 .
H8a C8 C7 109.25(15) . .
H8b C8 C7 109.25(14) . .
H8b C8 H8a 107.9 . .
H3a C3 C4 120.86(16) . .
C2 C3 C4 118.3(3) . .
C2 C3 H3a 120.86(17) . .
C3 C2 C1 119.5(3) . .
H2a C2 C1 120.26(17) . .
H2a C2 C3 120.26(17) . .

loop_
_geom_bond_atom_site_label_1
_geom_bond_atom_site_label_2
_geom_bond_distance
_geom_bond_site_symmetry_2
I1S C1S 2.100(3) .
O1 C6 1.237(3) .
F1S C2S 1.352(3) .
F2S C3S 1.347(3) .
N3 C7 1.451(3) .
N3 C6 1.352(3) .
N3 H3 0.84(4) .
C7 H7a 0.9900 .
C7 H7b 0.9900 .
C7 C8 1.518(4) .
C6 N2 1.372(3) .
C5 H5 0.9500 .
C5 N1 1.336(4) .
C5 C4 1.393(4) .
C2S C3S 1.379(4) .
C2S C1S 1.388(4) .
N2 C4 1.405(3) .
N2 H2 0.84(4) .
C3S C1S 1.387(4) 3_665
C1 H1 0.9500 .
C1 N1 1.330(4) .
C1 C2 1.387(4) .
C4 C3 1.393(4) .
C8 C8 1.530(5) 3_666
C8 H8a 0.9900 .
C8 H8b 0.9900 .
C3 H3a 0.9500 .
C3 C2 1.389(4) .
C2 H2a 0.9500 .
